data_7115016
loop_
_publ_author_name
'Cromie, Sarah'
'McKee, Vickie'
'Launay, Fr\'ed\'eric'

_publ_section_title
;
 Site-selectivity in a heterotetranuclear macrocyclic complex
;
_journal_issue 19
_journal_name_full 'Chemical Communications'
_journal_page_first 1918
_journal_paper_doi 10.1039/b106340p
_journal_year 2001
_chemical_formula_moiety '[Cu2(H3L)O]2(NO3)2.5H2O'
_chemical_formula_sum 'C56 H80 Cu4.12 N10 O21'
_chemical_formula_weight 1491.08
_chemical_name_systematic
; 
? 
;
_space_group_IT_number 2
_symmetry_cell_setting triclinic
_symmetry_space_group_name_Hall '-P 1'
_symmetry_space_group_name_H-M 'P -1'
_atom_sites_solution_hydrogens geom
_atom_sites_solution_primary direct
_atom_sites_solution_secondary difmap
_audit_creation_method SHELXL-97
_cell_angle_alpha 104.9740(10)
_cell_angle_beta 100.7550(10)
_cell_angle_gamma 111.1870(10)
_cell_formula_units_Z 1
_cell_length_a 11.2527(7)
_cell_length_b 13.2136(8)
_cell_length_c 13.8116(9)
_cell_measurement_reflns_used 6993
_cell_measurement_temperature 150(2)
_cell_measurement_theta_max 29.04
_cell_measurement_theta_min 3.11
_cell_volume 1758.16(19)
_computing_cell_refinement 'local programs'
_computing_data_collection 'Bruker SMART'
_computing_data_reduction 'Bruker SHELXTL'
_computing_molecular_graphics 'Bruker SHELXTL'
_computing_publication_material 'Bruker SHELXTL'
_computing_structure_refinement 'SHELXL-97 (Sheldrick, 1997)'
_computing_structure_solution 'SHELXS-97 (Sheldrick, 1990)'
_diffrn_ambient_temperature 150(2)
_diffrn_detector_area_resol_mean 8.192
_diffrn_measured_fraction_theta_full 0.952
_diffrn_measured_fraction_theta_max 0.952
_diffrn_measurement_device_type 'CCD area detector'
_diffrn_measurement_method 'omega rotation with narrow scans'
_diffrn_radiation_monochromator 'Silicon 111'
_diffrn_radiation_source 'Daresbury SRS Station 9.8'
_diffrn_radiation_type Synchrotron
_diffrn_radiation_wavelength 0.68900
_diffrn_reflns_av_R_equivalents 0.0300
_diffrn_reflns_av_sigmaI/netI 0.0627
_diffrn_reflns_limit_h_max 13
_diffrn_reflns_limit_h_min -13
_diffrn_reflns_limit_k_max 12
_diffrn_reflns_limit_k_min -16
_diffrn_reflns_limit_l_max 16
_diffrn_reflns_limit_l_min -16
_diffrn_reflns_number 10912
_diffrn_reflns_theta_full 25.00
_diffrn_reflns_theta_max 25.00
_diffrn_reflns_theta_min 1.98
_diffrn_standards_number 0
_exptl_absorpt_coefficient_mu 1.303
_exptl_absorpt_correction_type none
_exptl_crystal_colour green
_exptl_crystal_density_diffrn 1.408
_exptl_crystal_density_method 'not measured'
_exptl_crystal_description plate
_exptl_crystal_F_000 773
_exptl_crystal_size_max 0.10
_exptl_crystal_size_mid 0.03
_exptl_crystal_size_min 0.02
_refine_diff_density_max 0.629
_refine_diff_density_min -0.437
_refine_diff_density_rms 0.093
_refine_ls_extinction_method none
_refine_ls_goodness_of_fit_ref 0.951
_refine_ls_hydrogen_treatment mixed
_refine_ls_matrix_type full
_refine_ls_number_parameters 404
_refine_ls_number_reflns 6465
_refine_ls_number_restraints 2
_refine_ls_restrained_S_all 0.951
_refine_ls_R_factor_all 0.0746
_refine_ls_R_factor_gt 0.0559
_refine_ls_shift/su_max 0.000
_refine_ls_shift/su_mean 0.000
_refine_ls_structure_factor_coef Fsqd
_refine_ls_weighting_details 'calc w==1/[\s^2^(Fo^2^)+(0.1070P)^2^+0.0000P] where P==(Fo^2^+2Fc^2^)/3'
_refine_ls_weighting_scheme calc
_refine_ls_wR_factor_gt 0.1518
_refine_ls_wR_factor_ref 0.1581
_reflns_number_gt 4433
_reflns_number_total 6465
_reflns_threshold_expression >2sigma(I)
_cod_data_source_file b106340p.txt
_cod_data_source_block fl140sq
_cod_depositor_comments
;
The following automatic conversions were performed:

'_symmetry_cell_setting' value 'Triclinic' changed to 'triclinic'
according to
/usr/data/users/saulius/automatic-downloads/retrospective/RSC/lib/dictionaries/cif_core.dic
dictionary named 'cif_core.dic' version 2.4.2 from 2011-04-26.

Automatic conversion script
Id: cif_fix_values 2281 2013-09-26 08:29:07Z andrius 
;
_cod_original_cell_volume 1758.15(19)
_cod_original_sg_symbol_H-M P-1
_cod_database_code 7115016

loop_
_symmetry_equiv_pos_as_xyz
'x, y, z'
'-x, -y, -z'

loop_
_atom_site_label
_atom_site_type_symbol
_atom_site_fract_x
_atom_site_fract_y
_atom_site_fract_z
_atom_site_U_iso_or_equiv
_atom_site_adp_type
_atom_site_occupancy
_atom_site_symmetry_multiplicity
_atom_site_calc_flag
_atom_site_refinement_flags
_atom_site_disorder_assembly
_atom_site_disorder_group
Cu1 Cu 0.36993(5) 0.47763(5) 0.54235(4) 0.03568(17) Uani 1 1 d . . .
Cu2 Cu 0.49397(5) 0.31179(5) 0.54732(4) 0.03564(17) Uani 1 1 d . . .
Cu2' Cu 0.3775(17) 0.2096(15) 0.3291(13) 0.035(4) Uiso 0.03 1 d P . .
Cu1' Cu 0.2625(19) 0.3787(17) 0.3303(15) 0.045(4) Uiso 0.03 1 d P B .
O1 O 0.2459(3) 0.4797(3) 0.4250(2) 0.0414(7) Uani 1 1 d . . .
C1 C 0.1702(4) 0.5358(4) 0.4307(3) 0.0354(9) Uani 1 1 d . B .
C2 C 0.0792(4) 0.5217(4) 0.3370(4) 0.0396(10) Uani 1 1 d . . .
C3 C 0.0040(4) 0.5877(4) 0.3405(4) 0.0453(11) Uani 1 1 d . B .
H3 H -0.0533 0.5800 0.2765 0.054 Uiso 1 1 calc R . .
C4 C 0.0117(4) 0.6624(4) 0.4339(4) 0.0470(12) Uani 1 1 d . . .
C5 C -0.0677(5) 0.7339(5) 0.4358(5) 0.0620(15) Uani 1 1 d . B .
H5A H -0.0335 0.7908 0.4025 0.093 Uiso 1 1 calc R . .
H5B H -0.0583 0.7745 0.5090 0.093 Uiso 1 1 calc R . .
H5C H -0.1625 0.6826 0.3971 0.093 Uiso 1 1 calc R . .
C6 C 0.0934(4) 0.6708(4) 0.5233(4) 0.0414(11) Uani 1 1 d . B .
H6 H 0.0977 0.7212 0.5882 0.050 Uiso 1 1 calc R . .
C7 C 0.1729(4) 0.6096(4) 0.5264(4) 0.0346(9) Uani 1 1 d . . .
C8 C 0.2545(4) 0.6276(4) 0.6288(4) 0.0405(10) Uani 1 1 d . B .
H8 H 0.2492 0.6799 0.6878 0.049 Uiso 1 1 calc R . .
N1 N 0.3333(4) 0.5807(3) 0.6486(3) 0.0433(9) Uani 1 1 d . . .
C9 C 0.4107(6) 0.6169(5) 0.7595(4) 0.0667(16) Uani 1 1 d . B .
H9A H 0.5037 0.6728 0.7715 0.080 Uiso 1 1 calc R . .
H9B H 0.3713 0.6578 0.8046 0.080 Uiso 1 1 calc R . .
C10 C 0.4151(7) 0.5213(6) 0.7922(4) 0.0717(17) Uani 1 1 d . . .
H10A H 0.3220 0.4607 0.7706 0.086 Uiso 1 1 calc R B .
H10B H 0.4492 0.5506 0.8702 0.086 Uiso 1 1 calc R . .
C11 C 0.4975(5) 0.4653(5) 0.7509(3) 0.0489(12) Uani 1 1 d . B .
H11 H 0.5899 0.5288 0.7724 0.059 Uiso 1 1 calc R . .
O2 O 0.4526(3) 0.4207(3) 0.6383(2) 0.0440(7) Uani 1 1 d . . .
C12 C 0.5114(7) 0.3774(6) 0.7939(4) 0.0734(18) Uani 1 1 d . . .
H12A H 0.5332 0.4096 0.8715 0.088 Uiso 1 1 calc R B .
H12B H 0.4234 0.3088 0.7666 0.088 Uiso 1 1 calc R . .
C13 C 0.6125(6) 0.3377(5) 0.7705(4) 0.0605(15) Uani 1 1 d . B .
H13A H 0.6163 0.2840 0.8081 0.073 Uiso 1 1 calc R . .
H13B H 0.7010 0.4058 0.7995 0.073 Uiso 1 1 calc R . .
N2 N 0.5905(4) 0.2779(3) 0.6567(3) 0.0432(9) Uani 1 1 d . . .
C14 C 0.6474(4) 0.2100(4) 0.6377(4) 0.0434(11) Uani 1 1 d . B .
H14 H 0.6999 0.2053 0.6974 0.052 Uiso 1 1 calc R . .
C15 C 0.6407(4) 0.1400(4) 0.5358(4) 0.0362(9) Uani 1 1 d . . .
C16 C 0.7136(4) 0.0731(4) 0.5355(5) 0.0490(12) Uani 1 1 d . B .
H16 H 0.7663 0.0793 0.6010 0.059 Uiso 1 1 calc R . .
C17 C 0.7117(5) -0.0009(4) 0.4439(5) 0.0508(13) Uani 1 1 d . . .
C18 C 0.7940(6) -0.0703(5) 0.4488(6) 0.0696(17) Uani 1 1 d . B .
H18A H 0.8571 -0.0396 0.5200 0.104 Uiso 1 1 calc R . .
H18B H 0.8439 -0.0638 0.3979 0.104 Uiso 1 1 calc R . .
H18C H 0.7339 -0.1520 0.4317 0.104 Uiso 1 1 calc R . .
C19 C 0.6337(5) -0.0122(4) 0.3506(4) 0.0489(12) Uani 1 1 d . B .
H19 H 0.6306 -0.0640 0.2869 0.059 Uiso 1 1 calc R . .
C20 C 0.5564(5) 0.0521(4) 0.3464(4) 0.0403(10) Uani 1 1 d . . .
C21 C 0.5603(4) 0.1310(4) 0.4395(4) 0.0376(10) Uani 1 1 d . B .
O3 O 0.4930(3) 0.1931(3) 0.4335(2) 0.0391(7) Uani 1 1 d . B .
C22 C 0.4741(6) 0.0302(5) 0.2451(4) 0.0630(15) Uani 1 1 d . B .
H22 H 0.4768 -0.0257 0.1874 0.076 Uiso 1 1 calc R A 1
N3 N 0.3967(6) 0.0776(5) 0.2231(3) 0.0815(19) Uani 0.733(7) 1 d PU B 1
C23 C 0.3334(10) 0.0612(9) 0.1105(7) 0.082(3) Uiso 0.733(7) 1 d PU B 1
H23A H 0.3947 0.1223 0.0910 0.098 Uiso 0.733(7) 1 calc PR B 1
H23B H 0.3210 -0.0149 0.0635 0.098 Uiso 0.733(7) 1 calc PR B 1
C24 C 0.2030(10) 0.0663(8) 0.0937(7) 0.068(2) Uiso 0.733(7) 1 d PU B 1
H24A H 0.1499 0.0180 0.1283 0.082 Uiso 0.733(7) 1 calc PR B 1
H24B H 0.1544 0.0309 0.0171 0.082 Uiso 0.733(7) 1 calc PR B 1
C25 C 0.2078(8) 0.1846(7) 0.1335(6) 0.0545(19) Uiso 0.733(7) 1 d PU B 1
H25 H 0.2838 0.2389 0.1178 0.065 Uiso 0.733(7) 1 calc PR B 1
O4 O 0.2409(4) 0.2183(4) 0.2472(3) 0.0699(13) Uani 0.733(7) 1 d PU B 1
C26 C 0.0872(9) 0.1965(7) 0.0886(6) 0.0576(19) Uiso 0.733(7) 1 d PU B 1
H26A H 0.0175 0.1584 0.1184 0.069 Uiso 0.733(7) 1 calc PR B 1
H26B H 0.0543 0.1526 0.0118 0.069 Uiso 0.733(7) 1 calc PR B 1
C27 C 0.0987(10) 0.3189(8) 0.1049(7) 0.053(2) Uani 0.733(7) 1 d PU B 1
H27A H 0.1758 0.3630 0.0846 0.064 Uiso 0.733(7) 1 calc PR B 1
H27B H 0.0164 0.3146 0.0595 0.064 Uiso 0.733(7) 1 calc PR B 1
N4 N 0.1169(5) 0.3778(4) 0.2140(3) 0.0583(13) Uani 0.733(7) 1 d PU B 1
N3' N 0.3967(6) 0.0776(5) 0.2231(3) 0.0815(19) Uani 0.27 1 d PU B 2
C23' C 0.2680(19) -0.0030(17) 0.1227(14) 0.047(5) Uiso 0.267(7) 1 d PU B 2
H23C H 0.1896 -0.0457 0.1424 0.057 Uiso 0.267(7) 1 calc PR B 2
H23D H 0.2852 -0.0589 0.0707 0.057 Uiso 0.267(7) 1 calc PR B 2
C24' C 0.2489(17) 0.0927(14) 0.0801(11) 0.025(3) Uiso 0.267(7) 1 d PU B 2
H24C H 0.3364 0.1598 0.0984 0.030 Uiso 0.267(7) 1 calc PR B 2
H24D H 0.2081 0.0600 0.0025 0.030 Uiso 0.267(7) 1 calc PR B 2
C25' C 0.1532(18) 0.1317(16) 0.1348(12) 0.037(4) Uiso 0.267(7) 1 d PU B 2
H25' H 0.0643 0.0700 0.1267 0.045 Uiso 0.267(7) 1 calc PR B 2
O4' O 0.2409(4) 0.2183(4) 0.2472(3) 0.0699(13) Uani 0.27 1 d PU B 2
C26' C 0.1540(18) 0.2284(15) 0.0780(13) 0.036(4) Uiso 0.267(7) 1 d PU B 2
H26C H 0.2435 0.2953 0.1050 0.043 Uiso 0.267(7) 1 calc PR B 2
H26D H 0.1306 0.1929 0.0005 0.043 Uiso 0.267(7) 1 calc PR B 2
C27' C 0.055(3) 0.265(2) 0.1049(19) 0.054(7) Uani 0.267(7) 1 d PU B 2
H27C H -0.0161 0.1995 0.1127 0.065 Uiso 0.267(7) 1 calc PR B 2
H27D H 0.0137 0.2836 0.0464 0.065 Uiso 0.267(7) 1 calc PR B 2
N4' N 0.1169(5) 0.3778(4) 0.2140(3) 0.0583(13) Uani 0.27 1 d PU B 2
C28 C 0.0599(5) 0.4459(4) 0.2356(4) 0.0489(12) Uani 1 1 d . B .
H28 H -0.0014 0.4452 0.1777 0.059 Uiso 1 1 calc R C 1
O5 O 0.4228(3) 0.3743(3) 0.4517(2) 0.0364(7) Uani 1 1 d . . .
N11 N -0.2430(9) 0.1193(8) 0.1631(7) 0.111(3) Uani 1 1 d . . .
O11 O -0.3614(8) 0.0836(7) 0.1096(6) 0.157(3) Uani 1 1 d . . .
O12 O -0.1679(9) 0.2143(7) 0.1900(8) 0.218(5) Uani 1 1 d . . .
O13 O -0.2136(9) 0.0401(8) 0.1738(7) 0.156(3) Uani 1 1 d . . .

loop_
_atom_site_aniso_label
_atom_site_aniso_U_11
_atom_site_aniso_U_22
_atom_site_aniso_U_33
_atom_site_aniso_U_23
_atom_site_aniso_U_13
_atom_site_aniso_U_12
Cu1 0.0390(3) 0.0480(4) 0.0347(3) 0.0177(2) 0.0144(2) 0.0310(3)
Cu2 0.0393(3) 0.0429(3) 0.0370(3) 0.0187(2) 0.0131(2) 0.0270(3)
O1 0.0435(17) 0.061(2) 0.0427(17) 0.0242(15) 0.0185(14) 0.0410(16)
C1 0.028(2) 0.040(2) 0.050(2) 0.023(2) 0.0147(19) 0.0195(18)
C2 0.033(2) 0.048(3) 0.050(3) 0.028(2) 0.013(2) 0.024(2)
C3 0.034(2) 0.043(3) 0.068(3) 0.028(2) 0.008(2) 0.024(2)
C4 0.035(2) 0.034(3) 0.079(4) 0.025(2) 0.013(2) 0.021(2)
C5 0.051(3) 0.043(3) 0.091(4) 0.016(3) 0.008(3) 0.032(2)
C6 0.032(2) 0.028(2) 0.070(3) 0.017(2) 0.019(2) 0.0170(18)
C7 0.026(2) 0.029(2) 0.056(3) 0.0175(19) 0.0187(19) 0.0147(17)
C8 0.037(2) 0.041(3) 0.050(3) 0.012(2) 0.020(2) 0.0223(19)
N1 0.047(2) 0.057(2) 0.0351(19) 0.0151(17) 0.0147(17) 0.0328(19)
C9 0.081(4) 0.085(4) 0.047(3) 0.011(3) 0.010(3) 0.062(4)
C10 0.105(5) 0.090(5) 0.040(3) 0.020(3) 0.018(3) 0.067(4)
C11 0.064(3) 0.064(3) 0.033(2) 0.021(2) 0.016(2) 0.041(3)
O2 0.0541(19) 0.063(2) 0.0360(16) 0.0230(15) 0.0179(15) 0.0418(17)
C12 0.113(5) 0.090(5) 0.047(3) 0.031(3) 0.026(3) 0.070(4)
C13 0.086(4) 0.073(4) 0.043(3) 0.030(3) 0.012(3) 0.055(3)
N2 0.043(2) 0.046(2) 0.045(2) 0.0208(18) 0.0091(18) 0.0228(18)
C14 0.035(2) 0.043(3) 0.063(3) 0.033(2) 0.013(2) 0.021(2)
C15 0.030(2) 0.031(2) 0.055(3) 0.022(2) 0.014(2) 0.0154(17)
C16 0.031(2) 0.041(3) 0.083(4) 0.033(3) 0.014(2) 0.018(2)
C17 0.042(3) 0.035(3) 0.091(4) 0.029(3) 0.030(3) 0.025(2)
C18 0.063(4) 0.055(4) 0.105(5) 0.024(3) 0.024(3) 0.045(3)
C19 0.051(3) 0.038(3) 0.073(3) 0.021(2) 0.029(3) 0.030(2)
C20 0.045(3) 0.037(2) 0.050(3) 0.018(2) 0.020(2) 0.025(2)
C21 0.035(2) 0.028(2) 0.059(3) 0.024(2) 0.021(2) 0.0158(18)
O3 0.0423(17) 0.0420(18) 0.0446(17) 0.0174(14) 0.0141(14) 0.0288(14)
C22 0.074(4) 0.067(4) 0.057(3) 0.009(3) 0.021(3) 0.049(3)
N3 0.106(4) 0.114(4) 0.041(3) 0.006(3) 0.008(3) 0.088(4)
O4 0.081(3) 0.100(3) 0.0336(18) 0.0045(18) 0.0000(18) 0.066(2)
C27 0.071(6) 0.064(7) 0.037(4) 0.021(5) 0.010(4) 0.042(6)
N4 0.066(3) 0.087(3) 0.040(2) 0.024(2) 0.016(2) 0.052(3)
N3' 0.106(4) 0.114(4) 0.041(3) 0.006(3) 0.008(3) 0.088(4)
O4' 0.081(3) 0.100(3) 0.0336(18) 0.0045(18) 0.0000(18) 0.066(2)
C27' 0.09(2) 0.040(12) 0.035(9) 0.028(8) -0.003(11) 0.030(14)
N4' 0.066(3) 0.087(3) 0.040(2) 0.024(2) 0.016(2) 0.052(3)
C28 0.044(3) 0.064(3) 0.052(3) 0.030(2) 0.010(2) 0.033(2)
O5 0.0423(16) 0.0437(17) 0.0375(15) 0.0165(13) 0.0132(13) 0.0321(14)
N11 0.095(6) 0.101(6) 0.100(5) 0.005(5) 0.060(5) 0.007(5)
O11 0.121(6) 0.178(7) 0.138(6) 0.039(5) 0.057(5) 0.031(5)
O12 0.175(7) 0.117(6) 0.249(10) -0.052(6) 0.140(7) -0.013(5)
O13 0.175(8) 0.154(7) 0.160(7) 0.073(6) 0.091(6) 0.060(6)

loop_
_atom_type_symbol
_atom_type_description
_atom_type_scat_dispersion_real
_atom_type_scat_dispersion_imag
_atom_type_scat_source
C C 0.0033 0.0016 'International Tables Vol C Tables 4.2.6.8 and 6.1.1.4'
H H 0.0000 0.0000 'International Tables Vol C Tables 4.2.6.8 and 6.1.1.4'
N N 0.0061 0.0033 'International Tables Vol C Tables 4.2.6.8 and 6.1.1.4'
O O 0.0106 0.0060 'International Tables Vol C Tables 4.2.6.8 and 6.1.1.4'
Cu Cu 0.3201 1.2651 'International Tables Vol C Tables 4.2.6.8 and 6.1.1.4'

loop_
_geom_angle_atom_site_label_1
_geom_angle_atom_site_label_2
_geom_angle_atom_site_label_3
_geom_angle
_geom_angle_site_symmetry_1
_geom_angle_site_symmetry_3
O2 Cu1 O5 77.15(12) . .
O2 Cu1 N1 95.59(14) . .
O5 Cu1 N1 172.43(14) . .
O2 Cu1 O1 160.67(14) . .
O5 Cu1 O1 93.64(12) . .
N1 Cu1 O1 93.94(14) . .
O2 Cu1 O5 95.67(12) . 2_666
O5 Cu1 O5 83.37(12) . 2_666
N1 Cu1 O5 95.33(14) . 2_666
O1 Cu1 O5 100.15(12) . 2_666
O2 Cu1 Cu1' 128.0(4) . .
O5 Cu1 Cu1' 55.1(4) . .
N1 Cu1 Cu1' 132.5(4) . .
O1 Cu1 Cu1' 38.8(4) . .
O5 Cu1 Cu1' 97.6(4) 2_666 .
O2 Cu1 Cu2 38.29(9) . .
O5 Cu1 Cu2 38.97(8) . .
N1 Cu1 Cu2 133.86(12) . .
O1 Cu1 Cu2 129.53(9) . .
O5 Cu1 Cu2 91.62(7) 2_666 .
Cu1' Cu1 Cu2 91.3(4) . .
O2 Cu2 O3 165.83(13) . .
O2 Cu2 O5 78.18(12) . .
O3 Cu2 O5 91.54(12) . .
O2 Cu2 N2 96.71(15) . .
O3 Cu2 N2 94.94(14) . .
O5 Cu2 N2 169.51(15) . .
O2 Cu2 Cu2' 125.2(4) . .
O3 Cu2 Cu2' 41.8(4) . .
O5 Cu2 Cu2' 51.8(4) . .
N2 Cu2 Cu2' 136.2(4) . .
O2 Cu2 Cu1 39.00(9) . .
O3 Cu2 Cu1 129.54(9) . .
O5 Cu2 Cu1 39.29(8) . .
N2 Cu2 Cu1 135.46(12) . .
Cu2' Cu2 Cu1 87.8(4) . .
O2 Cu2 O1 86.74(11) . 2_666
O3 Cu2 O1 101.28(10) . 2_666
O5 Cu2 O1 80.44(11) . 2_666
N2 Cu2 O1 90.19(13) . 2_666
Cu2' Cu2 O1 103.2(3) . 2_666
Cu1 Cu2 O1 84.00(5) . 2_666
O4 Cu2' O3 166.5(10) . .
O4 Cu2' N3 100.8(8) . .
O3 Cu2' N3 86.3(7) . .
O4 Cu2' O5 91.2(7) . .
O3 Cu2' O5 84.6(6) . .
N3 Cu2' O5 162.8(9) . .
O4 Cu2' Cu2 128.8(8) . .
O3 Cu2' Cu2 43.0(4) . .
N3 Cu2' Cu2 129.2(8) . .
O5 Cu2' Cu2 43.5(3) . .
O4 Cu2' Cu1' 42.4(5) . .
O3 Cu2' Cu1' 133.3(8) . .
N3 Cu2' Cu1' 139.9(8) . .
O5 Cu2' Cu1' 49.1(5) . .
Cu2 Cu2' Cu1' 90.5(6) . .
O1 Cu1' O4 156.8(12) . .
O1 Cu1' N4 92.0(9) . .
O4 Cu1' N4 94.1(8) . .
O1 Cu1' O5 90.5(8) . .
O4 Cu1' O5 83.7(7) . .
N4 Cu1' O5 177.5(10) . .
O1 Cu1' Cu1 45.7(5) . .
O4 Cu1' Cu1 123.1(9) . .
N4 Cu1' Cu1 137.5(9) . .
O5 Cu1' Cu1 45.0(4) . .
O1 Cu1' Cu2' 135.3(10) . .
O4 Cu1' Cu2' 36.4(5) . .
N4 Cu1' Cu2' 130.1(9) . .
O5 Cu1' Cu2' 47.6(5) . .
Cu1 Cu1' Cu2' 90.4(7) . .
C1 O1 Cu1' 137.3(7) . .
C1 O1 Cu1 126.9(3) . .
Cu1' O1 Cu1 95.5(7) . .
O1 C1 C7 123.6(4) . .
O1 C1 C2 119.3(4) . .
C7 C1 C2 117.1(4) . .
C1 C2 C3 120.2(4) . .
C1 C2 C28 123.6(4) . .
C3 C2 C28 116.2(4) . .
C4 C3 C2 121.8(4) . .
C6 C4 C3 117.6(4) . .
C6 C4 C5 121.4(5) . .
C3 C4 C5 121.0(5) . .
C4 C6 C7 124.1(5) . .
C6 C7 C1 119.0(4) . .
C6 C7 C8 117.3(4) . .
C1 C7 C8 123.7(4) . .
N1 C8 C7 127.0(4) . .
C8 N1 C9 116.9(4) . .
C8 N1 Cu1 124.8(3) . .
C9 N1 Cu1 118.1(3) . .
C10 C9 N1 114.1(5) . .
C9 C10 C11 117.0(5) . .
O2 C11 C12 111.4(4) . .
O2 C11 C10 110.7(4) . .
C12 C11 C10 115.8(5) . .
C11 O2 Cu2 127.4(3) . .
C11 O2 Cu1 128.8(3) . .
Cu2 O2 Cu1 102.71(13) . .
C13 C12 C11 116.6(5) . .
C12 C13 N2 116.0(4) . .
C14 N2 C13 115.5(4) . .
C14 N2 Cu2 123.0(3) . .
C13 N2 Cu2 121.4(3) . .
N2 C14 C15 127.1(4) . .
C16 C15 C21 119.7(4) . .
C16 C15 C14 116.5(4) . .
C21 C15 C14 123.7(4) . .
C17 C16 C15 122.5(5) . .
C19 C17 C16 118.8(4) . .
C19 C17 C18 121.2(5) . .
C16 C17 C18 120.0(5) . .
C17 C19 C20 121.0(5) . .
C21 C20 C22 122.6(4) . .
C21 C20 C19 120.9(4) . .
C22 C20 C19 116.5(4) . .
O3 C21 C15 123.1(4) . .
O3 C21 C20 119.9(4) . .
C15 C21 C20 117.0(4) . .
C21 O3 Cu2' 137.9(6) . .
C21 O3 Cu2 126.9(3) . .
Cu2' O3 Cu2 95.2(5) . .
N3 C22 C20 127.1(5) . .
C22 N3 C23 121.0(6) . .
C22 N3 Cu2' 126.0(6) . .
C23 N3 Cu2' 111.6(7) . .
C24 C23 N3 112.5(8) . .
C23 C24 C25 116.0(9) . .
O4 C25 C26 111.0(6) . .
O4 C25 C24 106.3(7) . .
C26 C25 C24 116.3(7) . .
C25 O4 Cu2' 124.0(7) . .
C25 O4 Cu1' 117.7(7) . .
Cu2' O4 Cu1' 101.2(8) . .
C25 C26 C27 118.0(8) . .
N4 C27 C26 109.8(7) . .
C28 N4 C27 118.6(5) . .
C28 N4 Cu1' 120.9(6) . .
C27 N4 Cu1' 119.3(7) . .
C25' C24' C23' 106.5(15) . .
C24' C25' C26' 95.4(13) . .
C27' C26' C25' 105.4(15) . .
N4 C28 C2 126.8(4) . .
Cu2 O5 Cu1 101.74(13) . .
Cu2 O5 Cu2' 84.7(5) . .
Cu1 O5 Cu2' 152.1(5) . .
Cu2 O5 Cu1' 155.4(5) . .
Cu1 O5 Cu1' 79.9(5) . .
Cu2' O5 Cu1' 83.3(7) . .
Cu2 O5 Cu1 99.22(12) . 2_666
Cu1 O5 Cu1 96.63(12) . 2_666
Cu2' O5 Cu1 109.2(5) . 2_666
Cu1' O5 Cu1 105.0(5) . 2_666
Cu2 O5 Cu2 133.96(12) . 2_666
Cu1 O5 Cu2 58.24(7) . 2_666
Cu2' O5 Cu2 133.5(5) . 2_666
Cu1' O5 Cu2 67.9(5) . 2_666
Cu1 O5 Cu2 50.22(5) 2_666 2_666
O12 N11 O13 124.6(12) . .
O12 N11 O11 121.9(13) . .
O13 N11 O11 113.1(9) . .

loop_
_geom_bond_atom_site_label_1
_geom_bond_atom_site_label_2
_geom_bond_distance
_geom_bond_site_symmetry_2
Cu1 O2 1.936(3) .
Cu1 O5 1.941(3) .
Cu1 N1 1.943(4) .
Cu1 O1 1.945(3) .
Cu1 O5 2.413(3) 2_666
Cu1 Cu1' 2.703(19) .
Cu1 Cu2 3.0013(7) .
Cu2 O2 1.906(3) .
Cu2 O3 1.907(3) .
Cu2 O5 1.928(3) .
Cu2 N2 1.937(4) .
Cu2 Cu2' 2.787(17) .
Cu2 O1 3.084(3) 2_666
Cu2' O4 1.789(18) .
Cu2' O3 1.867(18) .
Cu2' N3 2.075(17) .
Cu2' O5 2.199(17) .
Cu2' Cu1' 2.96(3) .
Cu1' O1 1.701(19) .
Cu1' O4 2.03(2) .
Cu1' N4 2.06(2) .
Cu1' O5 2.25(2) .
O1 C1 1.317(5) .
C1 C7 1.413(6) .
C1 C2 1.414(6) .
C2 C3 1.416(6) .
C2 C28 1.421(7) .
C3 C4 1.373(7) .
C4 C6 1.346(7) .
C4 C5 1.515(6) .
C6 C7 1.409(6) .
C7 C8 1.443(7) .
C8 N1 1.280(6) .
N1 C9 1.468(6) .
C9 C10 1.461(8) .
C10 C11 1.485(7) .
C11 O2 1.428(5) .
C11 C12 1.477(7) .
C12 C13 1.467(8) .
C13 N2 1.492(6) .
N2 C14 1.281(6) .
C14 C15 1.442(7) .
C15 C16 1.407(6) .
C15 C21 1.412(6) .
C16 C17 1.375(7) .
C17 C19 1.356(8) .
C17 C18 1.525(6) .
C19 C20 1.422(6) .
C20 C21 1.413(6) .
C20 C22 1.419(7) .
C21 O3 1.309(5) .
C22 N3 1.280(7) .
N3 C23 1.508(10) .
C23 C24 1.471(13) .
C24 C25 1.494(12) .
C25 O4 1.451(8) .
C25 C26 1.464(11) .
C26 C27 1.528(12) .
C27 N4 1.443(9) .
N4 C28 1.288(6) .
C23' C24' 1.59(3) .
C24' C25' 1.58(2) .
C25' C26' 1.66(3) .
C26' C27' 1.43(4) .
O5 Cu1 2.413(3) 2_666
O5 Cu2 3.904(3) 2_666
N11 O12 1.142(9) .
N11 O13 1.240(11) .
N11 O11 1.242(11) .
